data_7038481
loop_
_publ_author_name
'Hering-Junghans, Christian'
'Schulz, Axel'
'Thomas, Max'
'Villinger, Alexander'

_publ_section_title
;
 Synthesis of mono-, di-, and triaminobismuthanes and observation of C-C
 coupling of aromatic systems with bismuth(iii) chloride.
;
_journal_issue 14
_journal_name_full 'Dalton transactions (Cambridge, England : 2003)'
_journal_page_first 6053
_journal_page_last 6059
_journal_paper_doi 10.1039/c6dt00229c
_journal_volume 45
_journal_year 2016
_chemical_formula_moiety 'C21 H38 Bi Cl2 N Si, 1.5(C7 H8)'
_chemical_formula_sum 'C31.5 H50 Bi Cl2 N Si'
_chemical_formula_weight 750.70
_chemical_name_systematic
;
 ?
;
_space_group_IT_number 2
_symmetry_cell_setting triclinic
_symmetry_Int_Tables_number 2
_symmetry_space_group_name_Hall '-P 1'
_symmetry_space_group_name_H-M 'P -1'
_atom_sites_solution_hydrogens geom
_atom_sites_solution_primary direct
_atom_sites_solution_secondary difmap
_audit_creation_method SHELXL-97
_audit_update_record
;
2016-01-15 deposited with the CCDC.
2016-02-18 downloaded from the CCDC.
;
_cell_angle_alpha 93.750(2)
_cell_angle_beta 101.264(2)
_cell_angle_gamma 105.923(2)
_cell_formula_units_Z 2
_cell_length_a 10.1770(5)
_cell_length_b 10.7624(5)
_cell_length_c 16.3280(7)
_cell_measurement_reflns_used 9448
_cell_measurement_temperature 173(2)
_cell_measurement_theta_max 65.148
_cell_measurement_theta_min 4.902
_cell_volume 1673.17(14)
_computing_cell_refinement 'Bruker Apex V7.51A'
_computing_data_collection 'Bruker Apex V7.51A'
_computing_data_reduction 'Bruker SAINT'
_computing_molecular_graphics 'ORTEP-3v2.01 (Farrugia, 1997)'
_computing_publication_material SHELXL-97
_computing_structure_refinement 'SHELXL-97 (Sheldrick, 1997)'
_computing_structure_solution 'SHELXS-97 (Sheldrick, 1997)'
_diffrn_ambient_temperature 173(2)
_diffrn_measured_fraction_theta_full 0.987
_diffrn_measured_fraction_theta_max 0.987
_diffrn_measurement_device_type 'Bruker Apex Kappa II-CCD-diffractometer'
_diffrn_measurement_method 'phi and omega scans'
_diffrn_radiation_monochromator graphite
_diffrn_radiation_source 'sealed tube'
_diffrn_radiation_type MoK\a
_diffrn_radiation_wavelength 0.71073
_diffrn_reflns_av_R_equivalents 0.0276
_diffrn_reflns_av_sigmaI/netI 0.0252
_diffrn_reflns_limit_h_max 14
_diffrn_reflns_limit_h_min -15
_diffrn_reflns_limit_k_max 16
_diffrn_reflns_limit_k_min -16
_diffrn_reflns_limit_l_max 24
_diffrn_reflns_limit_l_min -24
_diffrn_reflns_number 42741
_diffrn_reflns_theta_full 32.61
_diffrn_reflns_theta_max 32.61
_diffrn_reflns_theta_min 3.85
_exptl_absorpt_coefficient_mu 5.484
_exptl_absorpt_correction_T_max 0.2992
_exptl_absorpt_correction_T_min 0.1225
_exptl_absorpt_correction_type multi-scan
_exptl_absorpt_process_details '(SADABS; Sheldrick, 2004)'
_exptl_crystal_colour yellow
_exptl_crystal_density_diffrn 1.490
_exptl_crystal_density_method 'not measured'
_exptl_crystal_description block
_exptl_crystal_F_000 754
_exptl_crystal_size_max 0.66
_exptl_crystal_size_mid 0.45
_exptl_crystal_size_min 0.29
_refine_diff_density_max 1.249
_refine_diff_density_min -1.520
_refine_diff_density_rms 0.074
_refine_ls_extinction_method none
_refine_ls_goodness_of_fit_ref 1.038
_refine_ls_hydrogen_treatment constr
_refine_ls_matrix_type full
_refine_ls_number_parameters 375
_refine_ls_number_reflns 12066
_refine_ls_number_restraints 0
_refine_ls_restrained_S_all 1.038
_refine_ls_R_factor_all 0.0258
_refine_ls_R_factor_gt 0.0209
_refine_ls_shift/su_max 0.003
_refine_ls_shift/su_mean 0.000
_refine_ls_structure_factor_coef Fsqd
_refine_ls_weighting_details 'calc w=1/[\s^2^(Fo^2^)+(0.0205P)^2^+0.6480P] where P=(Fo^2^+2Fc^2^)/3'
_refine_ls_weighting_scheme calc
_refine_ls_wR_factor_gt 0.0470
_refine_ls_wR_factor_ref 0.0485
_reflns_number_gt 10988
_reflns_number_total 12066
_reflns_threshold_expression >2\s(I)
_cod_data_source_file c6dt00229c2.cif
_cod_data_source_block av303
_cod_depositor_comments 'Adding full bibliography for 7038481--7038499.cif.'
_cod_original_cell_volume 1673.16(13)
_cod_original_formula_sum 'C31.50 H50 Bi Cl2 N Si'
_cod_database_code 7038481

loop_
_symmetry_equiv_pos_as_xyz
'x, y, z'
'-x, -y, -z'

loop_
_atom_site_label
_atom_site_type_symbol
_atom_site_fract_x
_atom_site_fract_y
_atom_site_fract_z
_atom_site_U_iso_or_equiv
_atom_site_adp_type
_atom_site_occupancy
_atom_site_symmetry_multiplicity
_atom_site_calc_flag
_atom_site_refinement_flags
Bi1 Bi 0.178875(6) 0.850162(6) 0.315899(4) 0.02736(2) Uani 1 1 d .
Cl1 Cl 0.42698(5) 0.97981(6) 0.33351(4) 0.04916(13) Uani 1 1 d .
Cl2 Cl 0.11296(6) 1.05497(5) 0.33511(4) 0.04633(12) Uani 1 1 d .
Si1 Si 0.19746(4) 0.88576(4) 0.10766(3) 0.02006(8) Uani 1 1 d .
N1 N 0.12387(12) 0.79735(11) 0.18193(8) 0.0170(2) Uani 1 1 d .
C1 C 0.02001(13) 0.67177(13) 0.17362(9) 0.0155(2) Uani 1 1 d .
C2 C 0.06135(14) 0.55533(13) 0.18112(9) 0.0177(2) Uani 1 1 d .
C3 C -0.03740(15) 0.44133(14) 0.19041(10) 0.0209(3) Uani 1 1 d .
H3 H -0.0088 0.3649 0.1963 0.025 Uiso 1 1 calc R
C4 C -0.17497(15) 0.43392(14) 0.19153(10) 0.0210(3) Uani 1 1 d .
C5 C -0.21396(15) 0.54493(14) 0.17905(11) 0.0222(3) Uani 1 1 d .
H5 H -0.3091 0.5405 0.1769 0.027 Uiso 1 1 calc R
C6 C -0.12336(13) 0.66389(13) 0.16927(9) 0.0178(2) Uani 1 1 d .
C7 C 0.20663(15) 0.54180(15) 0.17367(12) 0.0244(3) Uani 1 1 d .
C8 C 0.33079(16) 0.64090(17) 0.23448(13) 0.0298(3) Uani 1 1 d .
H8A H 0.4179 0.6217 0.2297 0.045 Uiso 1 1 calc R
H8B H 0.3183 0.6354 0.2923 0.045 Uiso 1 1 calc R
H8C H 0.3355 0.7289 0.2203 0.045 Uiso 1 1 calc R
C9 C 0.21809(18) 0.55103(18) 0.08190(13) 0.0328(4) Uani 1 1 d .
H9A H 0.2034 0.6330 0.0654 0.049 Uiso 1 1 calc R
H9B H 0.1468 0.4776 0.0455 0.049 Uiso 1 1 calc R
H9C H 0.3114 0.5485 0.0762 0.049 Uiso 1 1 calc R
C10 C 0.22288(19) 0.40805(18) 0.19321(17) 0.0404(5) Uani 1 1 d .
H10A H 0.3163 0.4044 0.1884 0.061 Uiso 1 1 calc R
H10B H 0.1515 0.3393 0.1531 0.061 Uiso 1 1 calc R
H10C H 0.2112 0.3954 0.2505 0.061 Uiso 1 1 calc R
C11 C -0.28265(17) 0.30935(15) 0.20264(12) 0.0283(3) Uani 1 1 d .
C12 C -0.2172(3) 0.20170(19) 0.22506(19) 0.0489(6) Uani 1 1 d .
H12A H -0.1740 0.1795 0.1797 0.073 Uiso 1 1 calc R
H12B H -0.2899 0.1246 0.2324 0.073 Uiso 1 1 calc R
H12C H -0.1456 0.2314 0.2775 0.073 Uiso 1 1 calc R
C13 C -0.3934(2) 0.2630(2) 0.12049(16) 0.0482(6) Uani 1 1 d .
H13A H -0.3491 0.2427 0.0752 0.072 Uiso 1 1 calc R
H13B H -0.4369 0.3318 0.1063 0.072 Uiso 1 1 calc R
H13C H -0.4652 0.1848 0.1272 0.072 Uiso 1 1 calc R
C14 C -0.3546(2) 0.3371(2) 0.27288(16) 0.0432(5) Uani 1 1 d .
H14A H -0.4253 0.2573 0.2786 0.065 Uiso 1 1 calc R
H14B H -0.4000 0.4048 0.2590 0.065 Uiso 1 1 calc R
H14C H -0.2847 0.3669 0.3261 0.065 Uiso 1 1 calc R
C15 C -0.20079(15) 0.76916(15) 0.15401(11) 0.0225(3) Uani 1 1 d .
C16 C -0.32438(18) 0.71515(19) 0.07757(14) 0.0353(4) Uani 1 1 d .
H16A H -0.3727 0.7813 0.0653 0.053 Uiso 1 1 calc R
H16B H -0.3900 0.6372 0.0901 0.053 Uiso 1 1 calc R
H16C H -0.2892 0.6926 0.0286 0.053 Uiso 1 1 calc R
C17 C -0.25600(19) 0.79629(18) 0.23247(14) 0.0337(4) Uani 1 1 d .
H17A H -0.1767 0.8360 0.2801 0.051 Uiso 1 1 calc R
H17B H -0.3133 0.7143 0.2460 0.051 Uiso 1 1 calc R
H17C H -0.3131 0.8558 0.2214 0.051 Uiso 1 1 calc R
C18 C -0.11934(17) 0.90056(15) 0.13368(13) 0.0284(3) Uani 1 1 d .
H18A H -0.0806 0.8873 0.0845 0.043 Uiso 1 1 calc R
H18B H -0.0428 0.9441 0.1820 0.043 Uiso 1 1 calc R
H18C H -0.1823 0.9547 0.1215 0.043 Uiso 1 1 calc R
C19 C 0.08537(19) 0.81429(19) 0.00095(11) 0.0314(3) Uani 1 1 d .
H19A H -0.0018 0.7521 0.0068 0.047 Uiso 1 1 calc R
H19B H 0.1357 0.7694 -0.0302 0.047 Uiso 1 1 calc R
H19C H 0.0635 0.8840 -0.0297 0.047 Uiso 1 1 calc R
C20 C 0.38182(17) 0.88874(17) 0.10596(13) 0.0310(4) Uani 1 1 d .
H20A H 0.4427 0.9253 0.1615 0.046 Uiso 1 1 calc R
H20B H 0.4142 0.9427 0.0636 0.046 Uiso 1 1 calc R
H20C H 0.3850 0.7998 0.0919 0.046 Uiso 1 1 calc R
C21 C 0.21457(18) 1.06188(15) 0.13092(13) 0.0301(3) Uani 1 1 d .
H21A H 0.1220 1.0728 0.1307 0.045 Uiso 1 1 calc R
H21B H 0.2540 1.1094 0.0879 0.045 Uiso 1 1 calc R
H21C H 0.2767 1.0962 0.1864 0.045 Uiso 1 1 calc R
C22 C 0.1944(3) 0.9478(3) 0.56397(16) 0.0513(6) Uani 1 1 d .
H22A H 0.2907 0.9648 0.5963 0.077 Uiso 1 1 calc R
H22B H 0.1325 0.9509 0.6026 0.077 Uiso 1 1 calc R
H22C H 0.1906 1.0141 0.5259 0.077 Uiso 1 1 calc R
C23 C 0.1476(2) 0.8159(2) 0.51366(12) 0.0347(4) Uani 1 1 d .
C24 C 0.2407(2) 0.7449(2) 0.50599(13) 0.0421(5) Uani 1 1 d .
H24 H 0.3364 0.7793 0.5343 0.051 Uiso 1 1 calc R
C25 C 0.1957(3) 0.6251(3) 0.45773(16) 0.0515(6) Uani 1 1 d .
H25 H 0.2605 0.5772 0.4538 0.062 Uiso 1 1 calc R
C26 C 0.0587(3) 0.5740(2) 0.41524(16) 0.0517(6) Uani 1 1 d .
H26 H 0.0288 0.4919 0.3813 0.062 Uiso 1 1 calc R
C27 C -0.0352(3) 0.6428(2) 0.42222(17) 0.0499(5) Uani 1 1 d .
H27 H -0.1304 0.6079 0.3932 0.060 Uiso 1 1 calc R
C28 C 0.0085(2) 0.7620(2) 0.47115(15) 0.0420(5) Uani 1 1 d .
H28 H -0.0575 0.8082 0.4759 0.050 Uiso 1 1 calc R
C29 C 0.6089(7) 0.7199(7) 0.4731(6) 0.069(2) Uani 0.50 1 d P
H29A H 0.6389 0.7177 0.4197 0.104 Uiso 0.50 1 calc PR
H29B H 0.6910 0.7582 0.5193 0.104 Uiso 0.50 1 calc PR
H29C H 0.5440 0.7726 0.4714 0.104 Uiso 0.50 1 calc PR
C30 C 0.5375(4) 0.5851(5) 0.4868(3) 0.0394(9) Uani 0.50 1 d P
C31 C 0.5146(10) 0.5597(10) 0.5648(5) 0.0493(19) Uani 0.50 1 d P
H31 H 0.5468 0.6269 0.6111 0.059 Uiso 0.50 1 calc PR
C32 C 0.4429(8) 0.4332(10) 0.5749(4) 0.071(2) Uani 0.50 1 d P
H32 H 0.4262 0.4136 0.6285 0.085 Uiso 0.50 1 calc PR
C33 C 0.3952(7) 0.3347(8) 0.5060(7) 0.073(2) Uani 0.50 1 d P
H33 H 0.3458 0.2489 0.5132 0.088 Uiso 0.50 1 calc PR
C34 C 0.4192(6) 0.3610(6) 0.4298(4) 0.0548(14) Uani 0.50 1 d P
H34 H 0.3886 0.2948 0.3830 0.066 Uiso 0.50 1 calc PR
C35 C 0.4902(8) 0.4885(8) 0.4220(5) 0.0370(13) Uani 0.50 1 d P
H35 H 0.5062 0.5084 0.3683 0.044 Uiso 0.50 1 calc PR

loop_
_atom_site_aniso_label
_atom_site_aniso_U_11
_atom_site_aniso_U_22
_atom_site_aniso_U_33
_atom_site_aniso_U_23
_atom_site_aniso_U_13
_atom_site_aniso_U_12
Bi1 0.03103(3) 0.02431(3) 0.02044(3) 0.00012(2) 0.00161(2) 0.00131(2)
Cl1 0.0281(2) 0.0456(3) 0.0550(3) -0.0097(2) -0.0100(2) -0.00255(19)
Cl2 0.0526(3) 0.0393(2) 0.0449(3) -0.0120(2) 0.0069(2) 0.0166(2)
Si1 0.01678(16) 0.01738(17) 0.0247(2) 0.00482(15) 0.00539(15) 0.00183(13)
N1 0.0142(5) 0.0143(5) 0.0198(6) 0.0014(4) 0.0021(4) 0.0011(4)
C1 0.0124(5) 0.0142(5) 0.0188(6) 0.0022(4) 0.0028(4) 0.0026(4)
C2 0.0134(5) 0.0161(6) 0.0227(7) 0.0021(5) 0.0026(5) 0.0037(4)
C3 0.0204(6) 0.0145(6) 0.0277(7) 0.0032(5) 0.0057(5) 0.0044(5)
C4 0.0199(6) 0.0160(6) 0.0245(7) 0.0011(5) 0.0071(5) -0.0003(5)
C5 0.0137(6) 0.0203(6) 0.0317(8) 0.0029(6) 0.0071(5) 0.0021(5)
C6 0.0127(5) 0.0168(6) 0.0232(7) 0.0020(5) 0.0035(5) 0.0035(4)
C7 0.0160(6) 0.0195(6) 0.0386(9) 0.0021(6) 0.0055(6) 0.0073(5)
C8 0.0153(6) 0.0290(8) 0.0426(10) 0.0029(7) 0.0003(6) 0.0070(5)
C9 0.0248(7) 0.0313(8) 0.0420(10) -0.0055(7) 0.0123(7) 0.0063(6)
C10 0.0262(8) 0.0246(8) 0.0742(16) 0.0094(9) 0.0089(9) 0.0146(6)
C11 0.0278(7) 0.0173(6) 0.0375(9) 0.0016(6) 0.0156(7) -0.0025(5)
C12 0.0503(12) 0.0206(8) 0.0825(18) 0.0174(10) 0.0327(12) 0.0061(8)
C13 0.0379(10) 0.0377(10) 0.0500(13) -0.0063(9) 0.0084(9) -0.0163(8)
C14 0.0498(11) 0.0321(9) 0.0513(13) 0.0076(8) 0.0331(10) 0.0018(8)
C15 0.0154(6) 0.0204(6) 0.0330(8) 0.0038(6) 0.0047(5) 0.0075(5)
C16 0.0212(7) 0.0351(9) 0.0461(11) 0.0054(8) -0.0039(7) 0.0105(6)
C17 0.0290(8) 0.0314(8) 0.0476(11) 0.0043(8) 0.0181(8) 0.0133(7)
C18 0.0241(7) 0.0209(7) 0.0440(10) 0.0094(7) 0.0083(7) 0.0111(6)
C19 0.0323(8) 0.0359(9) 0.0244(8) 0.0049(7) 0.0040(7) 0.0087(7)
C20 0.0206(7) 0.0275(8) 0.0444(10) 0.0051(7) 0.0136(7) 0.0017(6)
C21 0.0263(7) 0.0187(7) 0.0440(10) 0.0090(7) 0.0088(7) 0.0023(6)
C22 0.0550(13) 0.0554(14) 0.0401(12) -0.0040(10) 0.0079(10) 0.0147(11)
C23 0.0354(9) 0.0461(10) 0.0252(8) 0.0070(7) 0.0087(7) 0.0142(8)
C24 0.0383(10) 0.0658(14) 0.0301(9) 0.0130(9) 0.0059(8) 0.0277(10)
C25 0.0762(17) 0.0596(14) 0.0399(12) 0.0197(11) 0.0227(12) 0.0445(13)
C26 0.0800(17) 0.0360(11) 0.0397(12) 0.0106(9) 0.0169(12) 0.0141(11)
C27 0.0434(11) 0.0462(12) 0.0510(14) 0.0106(10) 0.0071(10) -0.0003(9)
C28 0.0307(9) 0.0490(12) 0.0495(13) 0.0113(10) 0.0123(8) 0.0136(8)
C29 0.040(3) 0.049(3) 0.117(7) 0.005(4) 0.018(3) 0.010(3)
C30 0.0270(17) 0.046(2) 0.046(2) -0.0029(18) 0.0050(16) 0.0168(17)
C31 0.045(3) 0.071(6) 0.037(3) -0.005(4) 0.002(2) 0.033(5)
C32 0.058(4) 0.131(7) 0.056(4) 0.049(4) 0.031(3) 0.057(4)
C33 0.049(3) 0.056(4) 0.130(8) 0.044(5) 0.031(4) 0.023(3)
C34 0.039(2) 0.047(3) 0.073(4) -0.005(3) 0.002(2) 0.013(2)
C35 0.029(2) 0.050(4) 0.036(3) -0.001(3) 0.005(2) 0.020(3)

loop_
_atom_type_symbol
_atom_type_description
_atom_type_scat_dispersion_real
_atom_type_scat_dispersion_imag
_atom_type_scat_source
C C 0.0033 0.0016 'International Tables Vol C Tables 4.2.6.8 and 6.1.1.4'
Bi Bi -4.1077 10.2566 'International Tables Vol C Tables 4.2.6.8 and 6.1.1.4'
Cl Cl 0.1484 0.1585 'International Tables Vol C Tables 4.2.6.8 and 6.1.1.4'
N N 0.0061 0.0033 'International Tables Vol C Tables 4.2.6.8 and 6.1.1.4'
Si Si 0.0817 0.0704 'International Tables Vol C Tables 4.2.6.8 and 6.1.1.4'
H H 0.0000 0.0000 'International Tables Vol C Tables 4.2.6.8 and 6.1.1.4'

loop_
_geom_angle_atom_site_label_1
_geom_angle_atom_site_label_2
_geom_angle_atom_site_label_3
_geom_angle
N1 Bi1 Cl1 99.82(3)
N1 Bi1 Cl2 103.57(3)
Cl1 Bi1 Cl2 89.86(2)
N1 Bi1 C1 30.24(4)
Cl1 Bi1 C1 124.91(3)
Cl2 Bi1 C1 116.04(3)
N1 Si1 C21 110.72(8)
N1 Si1 C19 108.10(7)
C21 Si1 C19 112.10(9)
N1 Si1 C20 115.83(7)
C21 Si1 C20 102.18(8)
C19 Si1 C20 107.89(9)
C1 N1 Si1 131.86(10)
C1 N1 Bi1 101.49(8)
Si1 N1 Bi1 126.58(6)
C6 C1 C2 118.44(11)
C6 C1 N1 120.26(12)
C2 C1 N1 120.76(11)
C6 C1 Bi1 107.00(9)
C2 C1 Bi1 106.72(9)
N1 C1 Bi1 48.26(7)
C3 C2 C1 118.82(12)
C3 C2 C7 115.86(12)
C1 C2 C7 125.18(12)
C4 C3 C2 123.36(13)
C4 C3 H3 118.3
C2 C3 H3 118.3
C5 C4 C3 116.56(13)
C5 C4 C11 120.09(13)
C3 C4 C11 123.32(14)
C4 C5 C6 124.52(13)
C4 C5 H5 117.7
C6 C5 H5 117.7
C5 C6 C1 118.05(12)
C5 C6 C15 111.82(12)
C1 C6 C15 130.13(12)
C9 C7 C8 111.39(14)
C9 C7 C10 106.29(15)
C8 C7 C10 104.68(14)
C9 C7 C2 107.78(13)
C8 C7 C2 114.09(13)
C10 C7 C2 112.37(13)
C7 C8 H8A 109.5
C7 C8 H8B 109.5
H8A C8 H8B 109.5
C7 C8 H8C 109.5
H8A C8 H8C 109.5
H8B C8 H8C 109.5
C7 C9 H9A 109.5
C7 C9 H9B 109.5
H9A C9 H9B 109.5
C7 C9 H9C 109.5
H9A C9 H9C 109.5
H9B C9 H9C 109.5
C7 C10 H10A 109.5
C7 C10 H10B 109.5
H10A C10 H10B 109.5
C7 C10 H10C 109.5
H10A C10 H10C 109.5
H10B C10 H10C 109.5
C12 C11 C13 109.28(18)
C12 C11 C4 112.50(14)
C13 C11 C4 108.42(15)
C12 C11 C14 108.00(17)
C13 C11 C14 108.60(17)
C4 C11 C14 109.98(14)
C11 C12 H12A 109.5
C11 C12 H12B 109.5
H12A C12 H12B 109.5
C11 C12 H12C 109.5
H12A C12 H12C 109.5
H12B C12 H12C 109.5
C11 C13 H13A 109.5
C11 C13 H13B 109.5
H13A C13 H13B 109.5
C11 C13 H13C 109.5
H13A C13 H13C 109.5
H13B C13 H13C 109.5
C11 C14 H14A 109.5
C11 C14 H14B 109.5
H14A C14 H14B 109.5
C11 C14 H14C 109.5
H14A C14 H14C 109.5
H14B C14 H14C 109.5
C18 C15 C17 106.93(14)
C18 C15 C16 105.00(14)
C17 C15 C16 109.77(14)
C18 C15 C6 118.12(12)
C17 C15 C6 108.83(13)
C16 C15 C6 107.98(13)
C15 C16 H16A 109.5
C15 C16 H16B 109.5
H16A C16 H16B 109.5
C15 C16 H16C 109.5
H16A C16 H16C 109.5
H16B C16 H16C 109.5
C15 C17 H17A 109.5
C15 C17 H17B 109.5
H17A C17 H17B 109.5
C15 C17 H17C 109.5
H17A C17 H17C 109.5
H17B C17 H17C 109.5
C15 C18 H18A 109.5
C15 C18 H18B 109.5
H18A C18 H18B 109.5
C15 C18 H18C 109.5
H18A C18 H18C 109.5
H18B C18 H18C 109.5
Si1 C19 H19A 109.5
Si1 C19 H19B 109.5
H19A C19 H19B 109.5
Si1 C19 H19C 109.5
H19A C19 H19C 109.5
H19B C19 H19C 109.5
Si1 C20 H20A 109.5
Si1 C20 H20B 109.5
H20A C20 H20B 109.5
Si1 C20 H20C 109.5
H20A C20 H20C 109.5
H20B C20 H20C 109.5
Si1 C21 H21A 109.5
Si1 C21 H21B 109.5
H21A C21 H21B 109.5
Si1 C21 H21C 109.5
H21A C21 H21C 109.5
H21B C21 H21C 109.5
C23 C22 H22A 109.5
C23 C22 H22B 109.5
H22A C22 H22B 109.5
C23 C22 H22C 109.5
H22A C22 H22C 109.5
H22B C22 H22C 109.5
C24 C23 C28 117.9(2)
C24 C23 C22 121.7(2)
C28 C23 C22 120.4(2)
C25 C24 C23 120.6(2)
C25 C24 H24 119.7
C23 C24 H24 119.7
C26 C25 C24 120.9(2)
C26 C25 H25 119.6
C24 C25 H25 119.6
C25 C26 C27 119.3(2)
C25 C26 H26 120.3
C27 C26 H26 120.3
C26 C27 C28 120.2(2)
C26 C27 H27 119.9
C28 C27 H27 119.9
C27 C28 C23 121.0(2)
C27 C28 H28 119.5
C23 C28 H28 119.5
C30 C29 H29A 109.5
C30 C29 H29B 109.5
H29A C29 H29B 109.5
C30 C29 H29C 109.5
H29A C29 H29C 109.5
H29B C29 H29C 109.5
C35 C30 C31 119.7(6)
C35 C30 C29 120.2(6)
C31 C30 C29 120.0(7)
C30 C31 C32 118.7(8)
C30 C31 H31 120.7
C32 C31 H31 120.7
C31 C32 C33 120.2(7)
C31 C32 H32 119.9
C33 C32 H32 119.9
C34 C33 C32 120.5(7)
C34 C33 H33 119.7
C32 C33 H33 119.7
C33 C34 C35 117.7(7)
C33 C34 H34 121.1
C35 C34 H34 121.1
C30 C35 C34 123.3(7)
C30 C35 H35 118.4
C34 C35 H35 118.4

loop_
_geom_bond_atom_site_label_1
_geom_bond_atom_site_label_2
_geom_bond_distance
Bi1 N1 2.1462(13)
Bi1 Cl1 2.4771(5)
Bi1 Cl2 2.4920(5)
Bi1 C1 2.8184(14)
Si1 N1 1.7468(13)
Si1 C21 1.8619(17)
Si1 C19 1.8696(19)
Si1 C20 1.8734(17)
N1 C1 1.4486(16)
C1 C6 1.4255(18)
C1 C2 1.4324(19)
C2 C3 1.3949(19)
C2 C7 1.5517(19)
C3 C4 1.384(2)
C3 H3 0.9500
C4 C5 1.374(2)
C4 C11 1.528(2)
C5 C6 1.3969(19)
C5 H5 0.9500
C6 C15 1.555(2)
C7 C9 1.533(3)
C7 C8 1.534(2)
C7 C10 1.540(2)
C8 H8A 0.9800
C8 H8B 0.9800
C8 H8C 0.9800
C9 H9A 0.9800
C9 H9B 0.9800
C9 H9C 0.9800
C10 H10A 0.9800
C10 H10B 0.9800
C10 H10C 0.9800
C11 C12 1.518(3)
C11 C13 1.527(3)
C11 C14 1.531(3)
C12 H12A 0.9800
C12 H12B 0.9800
C12 H12C 0.9800
C13 H13A 0.9800
C13 H13B 0.9800
C13 H13C 0.9800
C14 H14A 0.9800
C14 H14B 0.9800
C14 H14C 0.9800
C15 C18 1.524(2)
C15 C17 1.538(2)
C15 C16 1.539(2)
C16 H16A 0.9800
C16 H16B 0.9800
C16 H16C 0.9800
C17 H17A 0.9800
C17 H17B 0.9800
C17 H17C 0.9800
C18 H18A 0.9800
C18 H18B 0.9800
C18 H18C 0.9800
C19 H19A 0.9800
C19 H19B 0.9800
C19 H19C 0.9800
C20 H20A 0.9800
C20 H20B 0.9800
C20 H20C 0.9800
C21 H21A 0.9800
C21 H21B 0.9800
C21 H21C 0.9800
C22 C23 1.497(3)
C22 H22A 0.9800
C22 H22B 0.9800
C22 H22C 0.9800
C23 C24 1.389(3)
C23 C28 1.391(3)
C24 C25 1.377(4)
C24 H24 0.9500
C25 C26 1.372(4)
C25 H25 0.9500
C26 C27 1.376(4)
C26 H26 0.9500
C27 C28 1.377(3)
C27 H27 0.9500
C28 H28 0.9500
C29 C30 1.487(8)
C29 H29A 0.9800
C29 H29B 0.9800
C29 H29C 0.9800
C30 C35 1.347(9)
C30 C31 1.371(10)
C31 C32 1.394(11)
C31 H31 0.9500
C32 C33 1.405(13)
C32 H32 0.9500
C33 C34 1.347(11)
C33 H33 0.9500
C34 C35 1.392(8)
C34 H34 0.9500
C35 H35 0.9500

loop_
_geom_torsion_atom_site_label_1
_geom_torsion_atom_site_label_2
_geom_torsion_atom_site_label_3
_geom_torsion_atom_site_label_4
_geom_torsion
C21 Si1 N1 C1 138.77(13)
C19 Si1 N1 C1 15.62(15)
C20 Si1 N1 C1 -105.52(13)
C21 Si1 N1 Bi1 -44.82(10)
C19 Si1 N1 Bi1 -167.97(8)
C20 Si1 N1 Bi1 70.88(10)
Cl1 Bi1 N1 C1 148.90(7)
Cl2 Bi1 N1 C1 -118.85(7)
Cl1 Bi1 N1 Si1 -28.37(8)
Cl2 Bi1 N1 Si1 63.88(8)
C1 Bi1 N1 Si1 -177.27(14)
Si1 N1 C1 C6 -96.78(16)
Bi1 N1 C1 C6 86.16(13)
Si1 N1 C1 C2 91.77(16)
Bi1 N1 C1 C2 -85.29(13)
Si1 N1 C1 Bi1 177.06(15)
N1 Bi1 C1 C6 -115.69(13)
Cl1 Bi1 C1 C6 -154.05(8)
Cl2 Bi1 C1 C6 -44.31(10)
N1 Bi1 C1 C2 116.59(12)
Cl1 Bi1 C1 C2 78.23(9)
Cl2 Bi1 C1 C2 -172.04(8)
Cl1 Bi1 C1 N1 -38.36(9)
Cl2 Bi1 C1 N1 71.38(8)
C6 C1 C2 C3 -4.9(2)
N1 C1 C2 C3 166.70(14)
Bi1 C1 C2 C3 115.75(13)
C6 C1 C2 C7 170.66(14)
N1 C1 C2 C7 -17.7(2)
Bi1 C1 C2 C7 -68.69(16)
C1 C2 C3 C4 1.0(2)
C7 C2 C3 C4 -174.94(15)
C2 C3 C4 C5 2.9(2)
C2 C3 C4 C11 -179.34(16)
C3 C4 C5 C6 -3.0(2)
C11 C4 C5 C6 179.18(16)
C4 C5 C6 C1 -0.9(2)
C4 C5 C6 C15 178.57(15)
C2 C1 C6 C5 4.8(2)
N1 C1 C6 C5 -166.82(14)
Bi1 C1 C6 C5 -115.70(13)
C2 C1 C6 C15 -174.52(15)
N1 C1 C6 C15 13.8(2)
Bi1 C1 C6 C15 64.96(18)
C3 C2 C7 C9 106.94(16)
C1 C2 C7 C9 -68.73(19)
C3 C2 C7 C8 -128.80(16)
C1 C2 C7 C8 55.5(2)
C3 C2 C7 C10 -9.8(2)
C1 C2 C7 C10 174.49(16)
C5 C4 C11 C12 -173.80(18)
C3 C4 C11 C12 8.5(3)
C5 C4 C11 C13 65.2(2)
C3 C4 C11 C13 -112.5(2)
C5 C4 C11 C14 -53.4(2)
C3 C4 C11 C14 128.91(19)
C5 C6 C15 C18 -174.19(15)
C1 C6 C15 C18 5.2(3)
C5 C6 C15 C17 63.73(17)
C1 C6 C15 C17 -116.90(17)
C5 C6 C15 C16 -55.38(18)
C1 C6 C15 C16 124.00(17)
C28 C23 C24 C25 -0.1(3)
C22 C23 C24 C25 -178.4(2)
C23 C24 C25 C26 0.9(3)
C24 C25 C26 C27 -1.1(4)
C25 C26 C27 C28 0.3(4)
C26 C27 C28 C23 0.6(4)
C24 C23 C28 C27 -0.7(3)
C22 C23 C28 C27 177.7(2)
C35 C30 C31 C32 0.3(11)
C29 C30 C31 C32 177.7(6)
C30 C31 C32 C33 -0.2(10)
C31 C32 C33 C34 0.5(9)
C32 C33 C34 C35 -0.9(9)
C31 C30 C35 C34 -0.8(11)
C29 C30 C35 C34 -178.2(5)
C33 C34 C35 C30 1.1(9)
